data_2214636
loop_
_publ_author_name
'Song-Lei Zhu'
'Shun-Jun Ji'
'Yong Zhang'

_publ_section_title
(3<i>RS</i>)-2'-Amino-2,5'-dioxo-1,2-dihydro-5'<i>H</i>-spiro[indole-3,4'-pyrano[3,2-<i>c</i>]chromene]-3'-carbonitrile
_journal_coeditor_code FB2056
_journal_issue 8
_journal_name_full 'Acta Crystallographica Section E'
_journal_page_first o3523
_journal_page_last o3523
_journal_paper_doi 10.1107/S1600536807034174
_journal_volume 63
_journal_year 2007
_chemical_formula_iupac 'C20 H11 N3 O4'
_chemical_formula_moiety 'C20 H11 N3 O4'
_chemical_formula_sum 'C20 H11 N3 O4'
_chemical_formula_weight 357.32
_chemical_name_systematic
;
(3<i>RS</i>)-2'-Amino-2,5'-dioxo-1,2-dihydro-5'H-spiro[indole-3,4'-
pyrano[3,2-c]chromene]-3'-carbonitrile
;
_space_group_IT_number 15
_symmetry_cell_setting monoclinic
_symmetry_space_group_name_Hall '-C 2yc'
_symmetry_space_group_name_H-M 'C 1 2/c 1'
_atom_sites_solution_hydrogens difmap
_atom_sites_solution_primary direct
_atom_sites_solution_secondary difmap
_audit_creation_method SHELXL-97
_cell_angle_alpha 90.00
_cell_angle_beta 125.820(3)
_cell_angle_gamma 90.00
_cell_formula_units_Z 8
_cell_length_a 25.265(4)
_cell_length_b 11.0076(12)
_cell_length_c 14.864(2)
_cell_measurement_reflns_used 5284
_cell_measurement_temperature 173(2)
_cell_measurement_theta_max 25.3
_cell_measurement_theta_min 3.0
_cell_volume 3351.9(8)
_computing_cell_refinement CrystalClear
_computing_data_collection 'CrystalClear (Molecular Structure Corporation & Rigaku, 2001)'
_computing_data_reduction 'CrystalStructure (Rigaku/MSC, 2004)'
_computing_molecular_graphics 'ORTEPII (Johnson, 1976)'
_computing_publication_material SHELXL97
_computing_structure_refinement 'SHELXL97 (Sheldrick, 1997)'
_computing_structure_solution 'SHELXS97 (Sheldrick, 1997)'
_diffrn_ambient_temperature 173(2)
_diffrn_detector_area_resol_mean 7.31
_diffrn_measured_fraction_theta_full 0.998
_diffrn_measured_fraction_theta_max 0.998
_diffrn_measurement_device_type 'Rigaku Mercury'
_diffrn_measurement_method \w
_diffrn_radiation_monochromator graphite
_diffrn_radiation_source 'fine-focus sealed tube'
_diffrn_radiation_type MoK\a
_diffrn_radiation_wavelength 0.71073
_diffrn_reflns_av_R_equivalents 0.0345
_diffrn_reflns_av_sigmaI/netI 0.0238
_diffrn_reflns_limit_h_max 30
_diffrn_reflns_limit_h_min -30
_diffrn_reflns_limit_k_max 12
_diffrn_reflns_limit_k_min -13
_diffrn_reflns_limit_l_max 17
_diffrn_reflns_limit_l_min -17
_diffrn_reflns_number 16029
_diffrn_reflns_theta_full 25.35
_diffrn_reflns_theta_max 25.35
_diffrn_reflns_theta_min 3.04
_diffrn_standards_number 0
_exptl_absorpt_coefficient_mu 0.102
_exptl_absorpt_correction_T_max 0.9800
_exptl_absorpt_correction_T_min 0.9692
_exptl_absorpt_correction_type multi-scan
_exptl_absorpt_process_details '(Jacobson, 1998)'
_exptl_crystal_colour colourless
_exptl_crystal_density_diffrn 1.416
_exptl_crystal_density_method 'not measured'
_exptl_crystal_description block
_exptl_crystal_F_000 1472
_exptl_crystal_size_max 0.31
_exptl_crystal_size_mid 0.30
_exptl_crystal_size_min 0.20
_refine_diff_density_max 0.202
_refine_diff_density_min -0.224
_refine_ls_extinction_coef 0.0011(2)
_refine_ls_extinction_expression Fc^*^=kFc[1+0.001xFc^2^\l^3^/sin(2\q)]^-1/4^
_refine_ls_extinction_method SHELXL97
_refine_ls_goodness_of_fit_ref 1.149
_refine_ls_hydrogen_treatment mixed
_refine_ls_matrix_type full
_refine_ls_number_constraints 35
_refine_ls_number_parameters 255
_refine_ls_number_reflns 3068
_refine_ls_number_restraints 0
_refine_ls_restrained_S_all 1.149
_refine_ls_R_factor_all 0.0592
_refine_ls_R_factor_gt 0.0482
_refine_ls_shift/su_max 0.000
_refine_ls_shift/su_mean 0.000
_refine_ls_structure_factor_coef Fsqd
_refine_ls_weighting_details 'calc w=1/[\s^2^(Fo^2^)+(0.0419P)^2^+2.3453P] where P=(Fo^2^+2Fc^2^)/3'
_refine_ls_weighting_scheme calc
_refine_ls_wR_factor_gt 0.1016
_refine_ls_wR_factor_ref 0.1066
_reflns_number_gt 2674
_reflns_number_total 3068
_reflns_threshold_expression I>2\s(I)
_cod_data_source_file fb2056.cif
_cod_data_source_block I
_cod_original_sg_symbol_H-M 'C 2/c'
_cod_database_code 2214636
_cod_database_fobs_code 2214636

loop_
_symmetry_equiv_pos_as_xyz
'x, y, z'
'-x, y, -z+1/2'
'x+1/2, y+1/2, z'
'-x+1/2, y+1/2, -z+1/2'
'-x, -y, -z'
'x, -y, z-1/2'
'-x+1/2, -y+1/2, -z'
'x+1/2, -y+1/2, z-1/2'

loop_
_atom_site_type_symbol
_atom_site_label
_atom_site_fract_x
_atom_site_fract_y
_atom_site_fract_z
_atom_site_U_iso_or_equiv
_atom_site_adp_type
_atom_site_calc_flag
_atom_site_refinement_flags
_atom_site_occupancy
O O1 0.27661(6) 0.34373(11) 0.22134(10) 0.0312(3) Uani d . 1
O O2 0.48118(6) 0.16044(12) 0.36788(11) 0.0377(4) Uani d . 1
O O3 0.42608(6) 0.24176(13) 0.20112(11) 0.0383(3) Uani d . 1
O O4 0.37375(6) -0.00143(12) 0.37643(11) 0.0392(4) Uani d . 1
N N1 0.46001(7) 0.07244(14) 0.54446(12) 0.0292(4) Uani d . 1
H H1 0.4763(9) 0.0014(19) 0.5746(17) 0.035 Uiso d . 1
N N2 0.31587(8) 0.17282(17) 0.55027(14) 0.0411(4) Uani d . 1
N N3 0.21451(7) 0.32125(16) 0.28103(14) 0.0337(4) Uani d . 1
H H3A 0.2087(10) 0.3088(19) 0.3354(19) 0.040 Uiso d . 1
H H3B 0.1874(10) 0.369(2) 0.2224(18) 0.040 Uiso d . 1
C C1 0.32893(8) 0.31103(16) 0.22205(15) 0.0274(4) Uani d . 1
C C2 0.38132(8) 0.25213(16) 0.30683(14) 0.0267(4) Uani d . 1
C C3 0.38915(8) 0.21902(15) 0.41237(14) 0.0254(4) Uani d . 1
C C4 0.32491(8) 0.24481(16) 0.39560(14) 0.0267(4) Uani d . 1
C C5 0.27354(8) 0.30078(16) 0.30509(14) 0.0275(4) Uani d . 1
C C6 0.43259(9) 0.21535(16) 0.29663(15) 0.0302(4) Uani d . 1
C C7 0.37258(9) 0.30335(17) 0.11484(15) 0.0331(4) Uani d . 1
C C8 0.37033(10) 0.32238(19) 0.02064(17) 0.0407(5) Uani d . 1
H H8 0.4044 0.2945 0.0165 0.049 Uiso calc R 1
C C9 0.31716(11) 0.38302(19) -0.06707(17) 0.0433(5) Uani d . 1
H H9 0.3148 0.3971 -0.1324 0.052 Uiso calc R 1
C C10 0.26699(10) 0.42402(19) -0.06187(17) 0.0423(5) Uani d . 1
H H10 0.2308 0.4657 -0.1233 0.051 Uiso calc R 1
C C11 0.26960(9) 0.40437(18) 0.03233(15) 0.0365(5) Uani d . 1
H H11 0.2354 0.4326 0.0360 0.044 Uiso calc R 1
C C12 0.32293(9) 0.34260(16) 0.12260(14) 0.0301(4) Uani d . 1
C C13 0.40581(8) 0.08170(16) 0.43953(15) 0.0281(4) Uani d . 1
C C14 0.48718(8) 0.18667(16) 0.59080(15) 0.0287(4) Uani d . 1
C C15 0.54420(9) 0.21274(19) 0.69336(16) 0.0370(5) Uani d . 1
H H15 0.5713 0.1499 0.7432 0.044 Uiso calc R 1
C C16 0.56031(10) 0.3339(2) 0.72057(17) 0.0435(5) Uani d . 1
H H16 0.5991 0.3547 0.7905 0.052 Uiso calc R 1
C C17 0.52090(10) 0.42502(19) 0.64776(17) 0.0428(5) Uani d . 1
H H17 0.5328 0.5075 0.6687 0.051 Uiso calc R 1
C C18 0.46399(9) 0.39779(17) 0.54424(16) 0.0342(4) Uani d . 1
H H18 0.4371 0.4605 0.4940 0.041 Uiso calc R 1
C C19 0.44769(8) 0.27733(16) 0.51654(14) 0.0258(4) Uani d . 1
C C20 0.31907(8) 0.20584(17) 0.47984(15) 0.0299(4) Uani d . 1

loop_
_atom_site_aniso_label
_atom_site_aniso_U_11
_atom_site_aniso_U_22
_atom_site_aniso_U_33
_atom_site_aniso_U_12
_atom_site_aniso_U_13
_atom_site_aniso_U_23
O1 0.0286(7) 0.0382(8) 0.0272(6) 0.0093(5) 0.0166(6) 0.0074(6)
O2 0.0327(7) 0.0409(8) 0.0439(8) 0.0105(6) 0.0248(7) 0.0131(6)
O3 0.0372(8) 0.0490(8) 0.0364(8) 0.0095(6) 0.0259(7) 0.0107(6)
O4 0.0398(8) 0.0314(7) 0.0386(8) -0.0057(6) 0.0185(7) -0.0072(6)
N1 0.0286(8) 0.0256(8) 0.0289(8) 0.0044(6) 0.0142(7) 0.0056(7)
N2 0.0298(9) 0.0597(12) 0.0331(9) 0.0053(8) 0.0181(8) 0.0090(8)
N3 0.0268(8) 0.0467(10) 0.0262(8) 0.0111(7) 0.0147(7) 0.0074(8)
C1 0.0262(9) 0.0274(9) 0.0278(9) 0.0010(7) 0.0154(8) 0.0003(8)
C2 0.0267(9) 0.0258(9) 0.0268(9) -0.0001(7) 0.0152(8) 0.0011(7)
C3 0.0225(9) 0.0266(9) 0.0252(9) 0.0020(7) 0.0129(7) 0.0018(7)
C4 0.0242(9) 0.0303(10) 0.0241(9) 0.0023(7) 0.0133(8) 0.0011(7)
C5 0.0271(9) 0.0310(10) 0.0239(9) 0.0011(7) 0.0146(8) -0.0023(7)
C6 0.0310(10) 0.0296(10) 0.0330(10) 0.0011(8) 0.0203(9) 0.0032(8)
C7 0.0343(10) 0.0341(10) 0.0302(10) -0.0011(8) 0.0184(8) 0.0021(8)
C8 0.0469(12) 0.0455(12) 0.0393(11) -0.0030(10) 0.0306(10) 0.0017(10)
C9 0.0580(13) 0.0429(12) 0.0324(11) -0.0093(10) 0.0283(10) 0.0014(9)
C10 0.0499(12) 0.0372(12) 0.0320(11) -0.0015(9) 0.0196(10) 0.0082(9)
C11 0.0382(11) 0.0341(11) 0.0329(10) 0.0003(8) 0.0184(9) 0.0039(9)
C12 0.0334(10) 0.0292(10) 0.0265(9) -0.0015(8) 0.0169(8) 0.0022(8)
C13 0.0280(9) 0.0299(10) 0.0294(9) -0.0008(8) 0.0186(8) -0.0004(8)
C14 0.0244(9) 0.0333(10) 0.0287(9) 0.0023(7) 0.0156(8) 0.0012(8)
C15 0.0258(10) 0.0473(12) 0.0291(10) 0.0026(8) 0.0112(8) 0.0022(9)
C16 0.0314(11) 0.0545(14) 0.0329(11) -0.0094(9) 0.0122(9) -0.0074(10)
C17 0.0438(12) 0.0385(12) 0.0433(12) -0.0128(9) 0.0238(10) -0.0089(10)
C18 0.0352(10) 0.0308(10) 0.0367(10) -0.0016(8) 0.0210(9) 0.0005(9)
C19 0.0244(9) 0.0288(9) 0.0252(9) 0.0002(7) 0.0151(8) 0.0008(7)
C20 0.0197(9) 0.0376(11) 0.0281(10) 0.0023(7) 0.0116(8) 0.0016(8)

loop_
_atom_type_symbol
_atom_type_description
_atom_type_scat_dispersion_real
_atom_type_scat_dispersion_imag
_atom_type_scat_source
C C 0.0033 0.0016 'International Tables Vol C Tables 4.2.6.8 and 6.1.1.4'
H H 0.0000 0.0000 'International Tables Vol C Tables 4.2.6.8 and 6.1.1.4'
N N 0.0061 0.0033 'International Tables Vol C Tables 4.2.6.8 and 6.1.1.4'
O O 0.0106 0.0060 'International Tables Vol C Tables 4.2.6.8 and 6.1.1.4'

loop_
_geom_angle_atom_site_label_1
_geom_angle_atom_site_label_2
_geom_angle_atom_site_label_3
_geom_angle
C1 O1 C5 118.03(13)
C6 O3 C7 121.95(14)
C13 N1 C14 111.93(15)
C13 N1 H1 120.9(13)
C14 N1 H1 126.9(13)
C5 N3 H3A 118.2(13)
C5 N3 H3B 117.1(13)
H3A N3 H3B 121.4(19)
C2 C1 O1 123.54(16)
C2 C1 C12 122.25(16)
O1 C1 C12 114.19(15)
C1 C2 C6 119.16(16)
C1 C2 C3 123.35(16)
C6 C2 C3 117.47(15)
C2 C3 C4 107.92(14)
C2 C3 C19 114.49(14)
C4 C3 C19 113.41(14)
C2 C3 C13 110.83(14)
C4 C3 C13 108.96(14)
C19 C3 C13 101.03(13)
C5 C4 C20 118.91(16)
C5 C4 C3 124.04(16)
C20 C4 C3 117.04(15)
N3 C5 C4 127.95(17)
N3 C5 O1 110.22(15)
C4 C5 O1 121.82(15)
O2 C6 O3 117.36(16)
O2 C6 C2 123.94(17)
O3 C6 C2 118.69(15)
O3 C7 C8 116.93(17)
O3 C7 C12 121.00(16)
C8 C7 C12 122.07(18)
C9 C8 C7 118.07(19)
C9 C8 H8 121.0
C7 C8 H8 121.0
C8 C9 C10 121.36(19)
C8 C9 H9 119.3
C10 C9 H9 119.3
C11 C10 C9 120.14(19)
C11 C10 H10 119.9
C9 C10 H10 119.9
C10 C11 C12 119.74(19)
C10 C11 H11 120.1
C12 C11 H11 120.1
C7 C12 C11 118.61(17)
C7 C12 C1 116.86(16)
C11 C12 C1 124.45(17)
O4 C13 N1 126.97(17)
O4 C13 C3 124.92(16)
N1 C13 C3 108.10(15)
C15 C14 C19 121.91(18)
C15 C14 N1 128.42(17)
C19 C14 N1 109.67(15)
C14 C15 C16 117.44(18)
C14 C15 H15 121.3
C16 C15 H15 121.3
C17 C16 C15 121.13(18)
C17 C16 H16 119.4
C15 C16 H16 119.4
C16 C17 C18 120.98(19)
C16 C17 H17 119.5
C18 C17 H17 119.5
C19 C18 C17 118.20(18)
C19 C18 H18 120.9
C17 C18 H18 120.9
C18 C19 C14 120.33(17)
C18 C19 C3 130.72(16)
C14 C19 C3 108.94(15)
N2 C20 C4 178.28(19)

loop_
_geom_bond_atom_site_label_1
_geom_bond_atom_site_label_2
_geom_bond_distance
O1 C1 1.364(2)
O1 C5 1.375(2)
O2 C6 1.213(2)
O3 C6 1.361(2)
O3 C7 1.379(2)
O4 C13 1.218(2)
N1 C13 1.348(2)
N1 C14 1.405(2)
N1 H1 0.88(2)
N2 C20 1.155(2)
N3 C5 1.334(2)
N3 H3A 0.91(2)
N3 H3B 0.90(2)
C1 C2 1.345(2)
C1 C12 1.438(2)
C2 C6 1.447(2)
C2 C3 1.507(2)
C3 C4 1.518(2)
C3 C19 1.522(2)
C3 C13 1.558(2)
C4 C5 1.353(2)
C4 C20 1.411(3)
C7 C8 1.384(3)
C7 C12 1.394(3)
C8 C9 1.378(3)
C8 H8 0.9500
C9 C10 1.390(3)
C9 H9 0.9500
C10 C11 1.380(3)
C10 H10 0.9500
C11 C12 1.401(3)
C11 H11 0.9500
C14 C15 1.382(3)
C14 C19 1.386(2)
C15 C16 1.384(3)
C15 H15 0.9500
C16 C17 1.381(3)
C16 H16 0.9500
C17 C18 1.391(3)
C17 H17 0.9500
C18 C19 1.378(3)
C18 H18 0.9500

loop_
_geom_hbond_atom_site_label_D
_geom_hbond_atom_site_label_H
_geom_hbond_atom_site_label_A
_geom_hbond_site_symmetry_A
_geom_hbond_distance_DH
_geom_hbond_distance_HA
_geom_hbond_distance_DA
_geom_hbond_angle_DHA
_geom_hbond_publ_flag
N3 H3B O4 4 0.90(2) 1.98(2) 2.855(2) 164.2(19) yes
N1 H1 O2 5_656 0.88(2) 2.00(2) 2.865(2) 172.2(19) yes
N3 H3A N2 7_556 0.91(2) 2.13(2) 3.022(2) 164.7(18) yes

loop_
_geom_torsion_atom_site_label_1
_geom_torsion_atom_site_label_2
_geom_torsion_atom_site_label_3
_geom_torsion_atom_site_label_4
_geom_torsion
C5 O1 C1 C2 -8.6(2)
C5 O1 C1 C12 170.11(15)
O1 C1 C2 C6 176.44(16)
C12 C1 C2 C6 -2.1(3)
O1 C1 C2 C3 -2.0(3)
C12 C1 C2 C3 179.40(16)
C1 C2 C3 C4 9.1(2)
C6 C2 C3 C4 -169.42(15)
C1 C2 C3 C19 -118.24(19)
C6 C2 C3 C19 63.3(2)
C1 C2 C3 C13 128.30(18)
C6 C2 C3 C13 -50.2(2)
C2 C3 C4 C5 -6.8(2)
C19 C3 C4 C5 121.10(19)
C13 C3 C4 C5 -127.24(18)
C2 C3 C4 C20 172.28(16)
C19 C3 C4 C20 -59.8(2)
C13 C3 C4 C20 51.9(2)
C20 C4 C5 N3 -2.9(3)
C3 C4 C5 N3 176.17(17)
C20 C4 C5 O1 178.32(16)
C3 C4 C5 O1 -2.6(3)
C1 O1 C5 N3 -168.19(15)
C1 O1 C5 C4 10.8(2)
C7 O3 C6 O2 179.72(16)
C7 O3 C6 C2 0.7(3)
C1 C2 C6 O2 -178.94(18)
C3 C2 C6 O2 -0.4(3)
C1 C2 C6 O3 0.0(3)
C3 C2 C6 O3 178.58(15)
C6 O3 C7 C8 -178.35(17)
C6 O3 C7 C12 0.8(3)
O3 C7 C8 C9 179.59(17)
C12 C7 C8 C9 0.5(3)
C7 C8 C9 C10 -0.1(3)
C8 C9 C10 C11 0.0(3)
C9 C10 C11 C12 -0.2(3)
O3 C7 C12 C11 -179.78(17)
C8 C7 C12 C11 -0.7(3)
O3 C7 C12 C1 -2.7(3)
C8 C7 C12 C1 176.34(18)
C10 C11 C12 C7 0.6(3)
C10 C11 C12 C1 -176.26(18)
C2 C1 C12 C7 3.5(3)
O1 C1 C12 C7 -175.24(15)
C2 C1 C12 C11 -179.66(18)
O1 C1 C12 C11 1.6(3)
C14 N1 C13 O4 175.88(18)
C14 N1 C13 C3 -5.80(19)
C2 C3 C13 O4 -54.4(2)
C4 C3 C13 O4 64.2(2)
C19 C3 C13 O4 -176.12(17)
C2 C3 C13 N1 127.26(15)
C4 C3 C13 N1 -114.14(15)
C19 C3 C13 N1 5.52(18)
C13 N1 C14 C15 -176.13(18)
C13 N1 C14 C19 3.6(2)
C19 C14 C15 C16 1.0(3)
N1 C14 C15 C16 -179.36(18)
C14 C15 C16 C17 -0.1(3)
C15 C16 C17 C18 -0.6(3)
C16 C17 C18 C19 0.5(3)
C17 C18 C19 C14 0.3(3)
C17 C18 C19 C3 178.86(18)
C15 C14 C19 C18 -1.1(3)
N1 C14 C19 C18 179.20(16)
C15 C14 C19 C3 -179.91(16)
N1 C14 C19 C3 0.4(2)
C2 C3 C19 C18 58.7(2)
C4 C3 C19 C18 -65.7(2)
C13 C3 C19 C18 177.87(18)
C2 C3 C19 C14 -122.58(16)
C4 C3 C19 C14 112.97(17)
C13 C3 C19 C14 -3.45(18)

loop_
_cod_related_entry_id
_cod_related_entry_database
_cod_related_entry_code
1 ChemSpider 2110563
